data_4117686
loop_
_publ_author_name
'Sebastien Monfette'
'Zo\"e R. Turner'
'Scott P. Semproni'
'Paul J. Chirik'

_publ_section_title
;
 Enantiopure C1-Symmetric Bis(imino)pyridine Cobalt Complexes for
 Asymmetric Alkene Hydrogenation
;
_journal_name_full 'Journal of the American Chemical Society'
_journal_page_first 4561
_journal_page_last 4564
_journal_paper_doi 10.1021/ja300503k
_journal_volume 134
_journal_year 2012
_chemical_absolute_configuration syn
_chemical_formula_moiety 'C29 H40 Co N3'
_chemical_formula_sum 'C29 H40 Co N3'
_chemical_formula_weight 489.57
_chemical_name_systematic
;
 ?
;
_space_group_IT_number 4
_symmetry_cell_setting monoclinic
_symmetry_space_group_name_Hall 'P 2yb'
_symmetry_space_group_name_H-M 'P 1 21 1'
_atom_sites_solution_hydrogens geom
_atom_sites_solution_primary direct
_atom_sites_solution_secondary difmap
_audit_creation_method SHELXL-97
_cell_angle_alpha 90.00
_cell_angle_beta 91.313(2)
_cell_angle_gamma 90.00
_cell_formula_units_Z 2
_cell_length_a 12.3772(4)
_cell_length_b 8.3551(3)
_cell_length_c 12.5191(4)
_cell_measurement_reflns_used 2498
_cell_measurement_temperature 100(2)
_cell_measurement_theta_max 65.53
_cell_measurement_theta_min 3.53
_cell_volume 1294.29(7)
_computing_cell_refinement 'Cell_now 2008/1'
_computing_data_collection 'Bruker APEX2'
_computing_molecular_graphics 'ORTEP3 (Farrugia, 1994)'
_computing_structure_refinement 'SHELXL-97 (Sheldrick, 2008)'
_computing_structure_solution 'SIR92 (Giacovazzo, 1993)'
_diffrn_ambient_temperature 100(2)
_diffrn_measured_fraction_theta_full 'ACTA 50'
_diffrn_measured_fraction_theta_max 0.972
_diffrn_measurement_device_type 'Bruker APEX-II CCD'
_diffrn_measurement_method 'phi and omega scans'
_diffrn_radiation_monochromator graphite
_diffrn_radiation_source 'fine-focus sealed tube'
_diffrn_radiation_type CuK\a
_diffrn_radiation_wavelength 1.54178
_diffrn_reflns_av_R_equivalents 0.0000
_diffrn_reflns_av_sigmaI/netI 0.0634
_diffrn_reflns_limit_h_max 14
_diffrn_reflns_limit_h_min -14
_diffrn_reflns_limit_k_max 9
_diffrn_reflns_limit_k_min 0
_diffrn_reflns_limit_l_max 14
_diffrn_reflns_limit_l_min 0
_diffrn_reflns_number 2366
_diffrn_reflns_theta_full 'ACTA 50'
_diffrn_reflns_theta_max 66.17
_diffrn_reflns_theta_min 3.53
_diffrn_standards_number 0
_exptl_absorpt_coefficient_mu 5.339
_exptl_absorpt_correction_T_max 0.8148
_exptl_absorpt_correction_T_min 0.5912
_exptl_absorpt_correction_type multi-scan
_exptl_absorpt_process_details 'Twinabs 2008/2'
_exptl_crystal_colour red
_exptl_crystal_density_diffrn 1.256
_exptl_crystal_description block
_exptl_crystal_F_000 524
_exptl_crystal_size_max 0.11
_exptl_crystal_size_mid 0.04
_exptl_crystal_size_min 0.04
_refine_diff_density_max 1.091
_refine_diff_density_min -0.616
_refine_diff_density_rms 0.135
_refine_ls_abs_structure_details 'Flack H D (1983), Acta Cryst. A39, 876-881'
_refine_ls_abs_structure_Flack 0.134(11)
_refine_ls_extinction_method none
_refine_ls_goodness_of_fit_ref 1.093
_refine_ls_hydrogen_treatment constr
_refine_ls_matrix_type full
_refine_ls_number_parameters 300
_refine_ls_number_reflns 2366
_refine_ls_number_restraints 1
_refine_ls_restrained_S_all 1.093
_refine_ls_R_factor_all 0.0800
_refine_ls_R_factor_gt 0.0752
_refine_ls_shift/su_max 0.001
_refine_ls_shift/su_mean 0.000
_refine_ls_structure_factor_coef Fsqd
_refine_ls_weighting_details 'calc w=1/[\s^2^(Fo^2^)+(0.1506P)^2^+0.9434P] where P=(Fo^2^+2Fc^2^)/3'
_refine_ls_weighting_scheme calc
_refine_ls_wR_factor_gt 0.2119
_refine_ls_wR_factor_ref 0.2178
_reflns_number_gt 2126
_reflns_number_total 2366
_reflns_threshold_expression >2\s(I)
_cod_data_source_file ja300503k_si_001_5.cif
_cod_data_source_block sm11
_cod_database_code 4117686

loop_
_symmetry_equiv_pos_as_xyz
'x, y, z'
'-x, y+1/2, -z'

loop_
_atom_site_label
_atom_site_type_symbol
_atom_site_fract_x
_atom_site_fract_y
_atom_site_fract_z
_atom_site_U_iso_or_equiv
_atom_site_adp_type
_atom_site_occupancy
_atom_site_symmetry_multiplicity
_atom_site_calc_flag
_atom_site_refinement_flags
C1 C 0.4994(8) 0.3862(13) 0.0461(7) 0.050(2) Uani 1 1 d .
H1A H 0.4943 0.3032 -0.0091 0.075 Uiso 1 1 calc R
H1B H 0.5406 0.4773 0.0192 0.075 Uiso 1 1 calc R
H1C H 0.4266 0.4216 0.0643 0.075 Uiso 1 1 calc R
C2 C 0.5548(7) 0.3205(12) 0.1424(7) 0.044(2) Uani 1 1 d .
C3 C 0.5010(7) 0.2232(11) 0.2191(7) 0.039(2) Uani 1 1 d .
C4 C 0.3952(7) 0.1630(12) 0.2173(7) 0.0439(19) Uani 1 1 d .
H4 H 0.3485 0.1840 0.1578 0.053 Uiso 1 1 calc R
C5 C 0.3587(7) 0.0729(12) 0.3023(8) 0.047(2) Uani 1 1 d .
H5 H 0.2868 0.0332 0.3020 0.057 Uiso 1 1 calc R
C6 C 0.4300(8) 0.0413(12) 0.3890(8) 0.049(2) Uani 1 1 d .
H6 H 0.4058 -0.0184 0.4484 0.058 Uiso 1 1 calc R
C7 C 0.5347(8) 0.0970(11) 0.3875(7) 0.044(2) Uani 1 1 d .
C8 C 0.6239(7) 0.0763(11) 0.4642(7) 0.0418(19) Uani 1 1 d .
C9 C 0.6103(8) -0.0145(14) 0.5659(8) 0.052(2) Uani 1 1 d .
H9A H 0.6789 -0.0151 0.6066 0.078 Uiso 1 1 calc R
H9B H 0.5887 -0.1248 0.5494 0.078 Uiso 1 1 calc R
H9C H 0.5545 0.0369 0.6083 0.078 Uiso 1 1 calc R
C10 C 0.7259(7) 0.4437(12) 0.1021(6) 0.043(2) Uani 1 1 d .
C11 C 0.7644(7) 0.3794(12) 0.0045(7) 0.044(2) Uani 1 1 d .
C12 C 0.8351(8) 0.4788(15) -0.0517(7) 0.054(3) Uani 1 1 d .
H12 H 0.8642 0.4414 -0.1167 0.064 Uiso 1 1 calc R
C13 C 0.8632(9) 0.6282(13) -0.0153(8) 0.053(2) Uani 1 1 d .
H13 H 0.9083 0.6944 -0.0570 0.064 Uiso 1 1 calc R
C14 C 0.8267(9) 0.6831(14) 0.0813(8) 0.054(2) Uani 1 1 d .
H14 H 0.8518 0.7834 0.1077 0.065 Uiso 1 1 calc R
C15 C 0.7549(7) 0.5962(11) 0.1404(7) 0.042(2) Uani 1 1 d .
C16 C 0.7364(8) 0.2117(12) -0.0317(7) 0.049(3) Uani 1 1 d .
H16 H 0.6704 0.1765 0.0064 0.059 Uiso 1 1 calc R
C17 C 0.7125(13) 0.2027(14) -0.1518(10) 0.079(3) Uani 1 1 d .
H17A H 0.7801 0.1864 -0.1896 0.118 Uiso 1 1 calc R
H17B H 0.6786 0.3027 -0.1760 0.118 Uiso 1 1 calc R
H17C H 0.6634 0.1130 -0.1670 0.118 Uiso 1 1 calc R
C18 C 0.8280(13) 0.0955(16) -0.0035(10) 0.079(3) Uani 1 1 d .
H18A H 0.8362 0.0874 0.0744 0.118 Uiso 1 1 calc R
H18B H 0.8955 0.1348 -0.0334 0.118 Uiso 1 1 calc R
H18C H 0.8110 -0.0102 -0.0333 0.118 Uiso 1 1 calc R
C19 C 0.7133(8) 0.6562(12) 0.2464(7) 0.050(2) Uani 1 1 d .
H19 H 0.7042 0.5600 0.2929 0.060 Uiso 1 1 calc R
C20 C 0.6009(9) 0.7325(17) 0.2317(8) 0.061(3) Uani 1 1 d .
H20A H 0.5579 0.6698 0.1800 0.091 Uiso 1 1 calc R
H20B H 0.6087 0.8422 0.2053 0.091 Uiso 1 1 calc R
H20C H 0.5645 0.7342 0.3004 0.091 Uiso 1 1 calc R
C21 C 0.7904(9) 0.7683(18) 0.3059(8) 0.062(3) Uani 1 1 d .
H21A H 0.7909 0.8725 0.2700 0.093 Uiso 1 1 calc R
H21B H 0.8634 0.7228 0.3067 0.093 Uiso 1 1 calc R
H21C H 0.7665 0.7820 0.3795 0.093 Uiso 1 1 calc R
C22 C 0.8160(7) 0.1462(12) 0.4935(7) 0.043(2) Uani 1 1 d .
H22 H 0.8267 0.0406 0.5298 0.052 Uiso 1 1 calc R
C23 C 0.9022(7) 0.1685(12) 0.4091(7) 0.0412(19) Uani 1 1 d .
H23 H 0.9086 0.0634 0.3716 0.049 Uiso 1 1 calc R
C24 C 1.0142(7) 0.2058(11) 0.4568(7) 0.045(2) Uani 1 1 d .
H24A H 1.0367 0.1191 0.5065 0.054 Uiso 1 1 calc R
H24B H 1.0115 0.3069 0.4979 0.054 Uiso 1 1 calc R
C25 C 1.0966(7) 0.2213(13) 0.3680(7) 0.049(3) Uani 1 1 d .
H25A H 1.1675 0.2524 0.3997 0.059 Uiso 1 1 calc R
H25B H 1.1052 0.1164 0.3325 0.059 Uiso 1 1 calc R
C26 C 1.0618(7) 0.3444(13) 0.2861(7) 0.047(2) Uani 1 1 d .
H26A H 1.1153 0.3482 0.2286 0.057 Uiso 1 1 calc R
H26B H 1.0598 0.4512 0.3202 0.057 Uiso 1 1 calc R
C27 C 0.9494(7) 0.3054(13) 0.2372(7) 0.048(2) Uani 1 1 d .
H27A H 0.9533 0.2037 0.1969 0.058 Uiso 1 1 calc R
H27B H 0.9278 0.3910 0.1865 0.058 Uiso 1 1 calc R
C28 C 0.8633(7) 0.2902(11) 0.3240(6) 0.043(2) Uani 1 1 d .
H28 H 0.8645 0.3958 0.3616 0.052 Uiso 1 1 calc R
C29 C 0.8132(7) 0.2773(14) 0.5760(6) 0.051(2) Uani 1 1 d .
H29A H 0.7520 0.2599 0.6229 0.076 Uiso 1 1 calc R
H29B H 0.8051 0.3811 0.5402 0.076 Uiso 1 1 calc R
H29C H 0.8807 0.2763 0.6185 0.076 Uiso 1 1 calc R
N1 N 0.6588(5) 0.3452(9) 0.1686(5) 0.0403(16) Uani 1 1 d .
N2 N 0.5682(6) 0.1877(9) 0.3046(5) 0.0394(17) Uani 1 1 d .
N3 N 0.7127(6) 0.1450(9) 0.4323(6) 0.0404(16) Uani 1 1 d .
Co1 Co 0.70867(9) 0.24038(18) 0.30176(9) 0.0356(4) Uani 1 1 d .

loop_
_atom_site_aniso_label
_atom_site_aniso_U_11
_atom_site_aniso_U_22
_atom_site_aniso_U_33
_atom_site_aniso_U_23
_atom_site_aniso_U_13
_atom_site_aniso_U_12
C1 0.049(5) 0.064(6) 0.036(4) -0.006(4) -0.022(4) 0.005(5)
C2 0.040(4) 0.056(5) 0.035(4) -0.005(4) -0.027(3) 0.002(4)
C3 0.034(4) 0.048(5) 0.034(4) -0.009(3) -0.021(3) 0.005(3)
C4 0.036(4) 0.049(5) 0.046(5) -0.002(4) -0.011(4) -0.005(4)
C5 0.032(4) 0.052(5) 0.056(5) -0.009(4) -0.014(4) 0.004(4)
C6 0.047(5) 0.050(6) 0.048(5) -0.005(4) 0.000(4) -0.001(4)
C7 0.053(5) 0.043(5) 0.034(4) -0.002(3) -0.010(4) 0.005(4)
C8 0.044(5) 0.046(5) 0.035(4) -0.004(4) -0.010(4) -0.004(4)
C9 0.044(5) 0.068(7) 0.042(5) 0.011(5) -0.010(4) -0.003(5)
C10 0.044(4) 0.059(5) 0.027(4) -0.001(4) -0.013(3) 0.001(4)
C11 0.041(4) 0.054(5) 0.037(4) 0.007(4) -0.010(4) 0.003(4)
C12 0.050(5) 0.082(7) 0.028(4) 0.003(5) -0.016(4) 0.002(5)
C13 0.057(6) 0.052(5) 0.050(5) 0.015(5) -0.007(5) -0.006(5)
C14 0.063(6) 0.055(5) 0.045(5) -0.001(4) -0.014(5) -0.014(5)
C15 0.042(5) 0.048(5) 0.034(4) 0.002(4) -0.020(3) -0.001(4)
C16 0.049(5) 0.064(8) 0.032(4) 0.001(4) -0.018(4) -0.002(4)
C17 0.110(8) 0.064(5) 0.060(5) -0.004(4) -0.048(5) -0.009(5)
C18 0.110(8) 0.064(5) 0.060(5) -0.004(4) -0.048(5) -0.009(5)
C19 0.063(6) 0.048(5) 0.039(5) -0.002(4) -0.019(4) -0.003(5)
C20 0.067(6) 0.063(6) 0.050(5) -0.009(5) -0.024(4) 0.010(6)
C21 0.070(6) 0.070(7) 0.045(5) -0.010(5) -0.024(4) -0.006(6)
C22 0.040(5) 0.053(5) 0.036(4) 0.003(4) -0.018(4) -0.003(4)
C23 0.041(5) 0.049(5) 0.033(4) -0.007(4) -0.014(4) 0.001(4)
C24 0.048(5) 0.056(6) 0.030(4) -0.001(3) -0.015(4) 0.002(4)
C25 0.032(4) 0.069(7) 0.045(5) -0.007(4) -0.020(4) 0.004(4)
C26 0.035(4) 0.066(6) 0.039(4) -0.003(4) -0.017(4) -0.001(4)
C27 0.039(4) 0.072(6) 0.034(4) -0.001(4) -0.014(3) 0.000(4)
C28 0.046(4) 0.053(6) 0.030(4) 0.005(4) -0.012(3) -0.006(4)
C29 0.050(5) 0.071(7) 0.030(4) -0.002(4) -0.013(3) 0.003(5)
N1 0.039(4) 0.049(4) 0.032(3) -0.007(3) -0.012(3) -0.004(3)
N2 0.037(4) 0.055(4) 0.025(3) 0.001(3) -0.011(3) 0.001(3)
N3 0.041(4) 0.045(4) 0.035(3) 0.003(3) -0.015(3) 0.001(3)
Co1 0.0320(6) 0.0468(7) 0.0272(6) 0.0022(6) -0.0140(4) -0.0016(6)

loop_
_atom_type_symbol
_atom_type_description
_atom_type_scat_dispersion_real
_atom_type_scat_dispersion_imag
_atom_type_scat_source
C C 0.0181 0.0091 'International Tables Vol C Tables 4.2.6.8 and 6.1.1.4'
H H 0.0000 0.0000 'International Tables Vol C Tables 4.2.6.8 and 6.1.1.4'
N N 0.0311 0.0180 'International Tables Vol C Tables 4.2.6.8 and 6.1.1.4'
Co Co -2.3653 3.6143 'International Tables Vol C Tables 4.2.6.8 and 6.1.1.4'

loop_
_geom_angle_atom_site_label_1
_geom_angle_atom_site_label_2
_geom_angle_atom_site_label_3
_geom_angle
C2 C1 H1A 109.5
C2 C1 H1B 109.5
H1A C1 H1B 109.5
C2 C1 H1C 109.5
H1A C1 H1C 109.5
H1B C1 H1C 109.5
N1 C2 C3 112.4(7)
N1 C2 C1 124.7(9)
C3 C2 C1 122.9(8)
N2 C3 C4 118.9(8)
N2 C3 C2 111.3(7)
C4 C3 C2 129.8(7)
C5 C4 C3 120.2(8)
C5 C4 H4 119.9
C3 C4 H4 119.9
C4 C5 C6 118.9(9)
C4 C5 H5 120.5
C6 C5 H5 120.5
C7 C6 C5 120.0(9)
C7 C6 H6 120.0
C5 C6 H6 120.0
N2 C7 C6 120.2(8)
N2 C7 C8 109.2(8)
C6 C7 C8 130.6(9)
N3 C8 C7 112.1(8)
N3 C8 C9 126.4(8)
C7 C8 C9 121.5(8)
C8 C9 H9A 109.5
C8 C9 H9B 109.5
H9A C9 H9B 109.5
C8 C9 H9C 109.5
H9A C9 H9C 109.5
H9B C9 H9C 109.5
C15 C10 C11 123.1(9)
C15 C10 N1 117.7(7)
C11 C10 N1 119.1(8)
C12 C11 C10 115.4(9)
C12 C11 C16 122.6(9)
C10 C11 C16 121.8(8)
C13 C12 C11 121.8(9)
C13 C12 H12 119.1
C11 C12 H12 119.1
C12 C13 C14 120.6(10)
C12 C13 H13 119.7
C14 C13 H13 119.7
C15 C14 C13 121.6(10)
C15 C14 H14 119.2
C13 C14 H14 119.2
C14 C15 C10 117.3(9)
C14 C15 C19 122.1(9)
C10 C15 C19 120.6(8)
C11 C16 C17 112.3(8)
C11 C16 C18 110.9(8)
C17 C16 C18 108.8(10)
C11 C16 H16 108.3
C17 C16 H16 108.3
C18 C16 H16 108.3
C16 C17 H17A 109.5
C16 C17 H17B 109.5
H17A C17 H17B 109.5
C16 C17 H17C 109.5
H17A C17 H17C 109.5
H17B C17 H17C 109.5
C16 C18 H18A 109.5
C16 C18 H18B 109.5
H18A C18 H18B 109.5
C16 C18 H18C 109.5
H18A C18 H18C 109.5
H18B C18 H18C 109.5
C15 C19 C21 114.2(9)
C15 C19 C20 110.8(7)
C21 C19 C20 111.0(9)
C15 C19 H19 106.8
C21 C19 H19 106.8
C20 C19 H19 106.8
C19 C20 H20A 109.5
C19 C20 H20B 109.5
H20A C20 H20B 109.5
C19 C20 H20C 109.5
H20A C20 H20C 109.5
H20B C20 H20C 109.5
C19 C21 H21A 109.5
C19 C21 H21B 109.5
H21A C21 H21B 109.5
C19 C21 H21C 109.5
H21A C21 H21C 109.5
H21B C21 H21C 109.5
N3 C22 C29 109.1(7)
N3 C22 C23 104.6(6)
C29 C22 C23 114.3(8)
N3 C22 H22 109.5
C29 C22 H22 109.5
C23 C22 H22 109.5
C24 C23 C22 113.3(7)
C24 C23 C28 113.7(8)
C22 C23 C28 110.2(7)
C24 C23 H23 106.3
C22 C23 H23 106.3
C28 C23 H23 106.3
C23 C24 C25 110.3(7)
C23 C24 H24A 109.6
C25 C24 H24A 109.6
C23 C24 H24B 109.6
C25 C24 H24B 109.6
H24A C24 H24B 108.1
C26 C25 C24 111.5(8)
C26 C25 H25A 109.3
C24 C25 H25A 109.3
C26 C25 H25B 109.3
C24 C25 H25B 109.3
H25A C25 H25B 108.0
C25 C26 C27 111.5(8)
C25 C26 H26A 109.3
C27 C26 H26A 109.3
C25 C26 H26B 109.3
C27 C26 H26B 109.3
H26A C26 H26B 108.0
C26 C27 C28 111.7(7)
C26 C27 H27A 109.3
C28 C27 H27A 109.3
C26 C27 H27B 109.3
C28 C27 H27B 109.3
H27A C27 H27B 107.9
C23 C28 C27 109.3(7)
C23 C28 Co1 104.2(6)
C27 C28 Co1 126.9(6)
C23 C28 H28 104.8
C27 C28 H28 104.8
Co1 C28 H28 104.8
C22 C29 H29A 109.5
C22 C29 H29B 109.5
H29A C29 H29B 109.5
C22 C29 H29C 109.5
H29A C29 H29C 109.5
H29B C29 H29C 109.5
C2 N1 C10 120.6(7)
C2 N1 Co1 114.9(6)
C10 N1 Co1 124.6(5)
C7 N2 C3 121.8(8)
C7 N2 Co1 117.7(6)
C3 N2 Co1 120.1(6)
C8 N3 C22 124.6(7)
C8 N3 Co1 117.3(6)
C22 N3 Co1 118.0(6)
N2 Co1 N3 83.2(3)
N2 Co1 N1 80.9(3)
N3 Co1 N1 163.2(3)
N2 Co1 C28 170.5(3)
N3 Co1 C28 87.6(3)
N1 Co1 C28 108.1(3)

loop_
_geom_bond_atom_site_label_1
_geom_bond_atom_site_label_2
_geom_bond_distance
C1 C2 1.479(12)
C1 H1A 0.9800
C1 H1B 0.9800
C1 H1C 0.9800
C2 N1 1.337(11)
C2 C3 1.434(14)
C3 N2 1.372(10)
C3 C4 1.402(12)
C4 C5 1.387(14)
C4 H4 0.9500
C5 C6 1.407(14)
C5 H5 0.9500
C6 C7 1.378(14)
C6 H6 0.9500
C7 N2 1.358(12)
C7 C8 1.457(12)
C8 N3 1.311(11)
C8 C9 1.495(13)
C9 H9A 0.9800
C9 H9B 0.9800
C9 H9C 0.9800
C10 C15 1.405(13)
C10 C11 1.427(13)
C10 N1 1.447(12)
C11 C12 1.407(14)
C11 C16 1.510(14)
C12 C13 1.371(16)
C12 H12 0.9500
C13 C14 1.379(15)
C13 H13 0.9500
C14 C15 1.377(14)
C14 H14 0.9500
C15 C19 1.520(13)
C16 C17 1.528(14)
C16 C18 1.528(17)
C16 H16 1.0000
C17 H17A 0.9800
C17 H17B 0.9800
C17 H17C 0.9800
C18 H18A 0.9800
C18 H18B 0.9800
C18 H18C 0.9800
C19 C21 1.520(14)
C19 C20 1.538(15)
C19 H19 1.0000
C20 H20A 0.9800
C20 H20B 0.9800
C20 H20C 0.9800
C21 H21A 0.9800
C21 H21B 0.9800
C21 H21C 0.9800
C22 N3 1.475(11)
C22 C29 1.507(14)
C22 C23 1.529(13)
C22 H22 1.0000
C23 C24 1.529(12)
C23 C28 1.542(12)
C23 H23 1.0000
C24 C25 1.531(13)
C24 H24A 0.9900
C24 H24B 0.9900
C25 C26 1.508(14)
C25 H25A 0.9900
C25 H25B 0.9900
C26 C27 1.541(11)
C26 H26A 0.9900
C26 H26B 0.9900
C27 C28 1.544(12)
C27 H27A 0.9900
C27 H27B 0.9900
C28 Co1 1.972(8)
C28 H28 1.0000
C29 H29A 0.9800
C29 H29B 0.9800
C29 H29C 0.9800
N1 Co1 1.969(7)
N2 Co1 1.795(7)
N3 Co1 1.818(7)

loop_
_geom_torsion_atom_site_label_1
_geom_torsion_atom_site_label_2
_geom_torsion_atom_site_label_3
_geom_torsion_atom_site_label_4
_geom_torsion
N1 C2 C3 N2 4.0(11)
C1 C2 C3 N2 -175.5(8)
N1 C2 C3 C4 -175.7(9)
C1 C2 C3 C4 4.8(16)
N2 C3 C4 C5 1.8(14)
C2 C3 C4 C5 -178.6(9)
C3 C4 C5 C6 -0.9(14)
C4 C5 C6 C7 -1.2(14)
C5 C6 C7 N2 2.6(14)
C5 C6 C7 C8 -177.6(9)
N2 C7 C8 N3 -2.0(11)
C6 C7 C8 N3 178.3(9)
N2 C7 C8 C9 178.1(8)
C6 C7 C8 C9 -1.6(15)
C15 C10 C11 C12 0.6(12)
N1 C10 C11 C12 -175.8(8)
C15 C10 C11 C16 176.8(8)
N1 C10 C11 C16 0.4(12)
C10 C11 C12 C13 -1.0(13)
C16 C11 C12 C13 -177.2(9)
C11 C12 C13 C14 3.2(15)
C12 C13 C14 C15 -5.0(16)
C13 C14 C15 C10 4.4(15)
C13 C14 C15 C19 -179.4(9)
C11 C10 C15 C14 -2.2(13)
N1 C10 C15 C14 174.2(8)
C11 C10 C15 C19 -178.5(8)
N1 C10 C15 C19 -2.1(12)
C12 C11 C16 C17 -44.3(13)
C10 C11 C16 C17 139.8(10)
C12 C11 C16 C18 77.7(11)
C10 C11 C16 C18 -98.2(12)
C14 C15 C19 C21 -27.5(14)
C10 C15 C19 C21 148.6(9)
C14 C15 C19 C20 98.9(11)
C10 C15 C19 C20 -85.1(11)
N3 C22 C23 C24 168.7(7)
C29 C22 C23 C24 49.4(11)
N3 C22 C23 C28 40.1(10)
C29 C22 C23 C28 -79.2(9)
C22 C23 C24 C25 178.3(8)
C28 C23 C24 C25 -54.9(10)
C23 C24 C25 C26 55.3(10)
C24 C25 C26 C27 -56.8(11)
C25 C26 C27 C28 56.4(11)
C24 C23 C28 C27 53.9(10)
C22 C23 C28 C27 -177.6(7)
C24 C23 C28 Co1 -167.9(6)
C22 C23 C28 Co1 -39.4(8)
C26 C27 C28 C23 -53.5(11)
C26 C27 C28 Co1 -179.6(7)
C3 C2 N1 C10 -178.6(8)
C1 C2 N1 C10 0.8(14)
C3 C2 N1 Co1 0.8(10)
C1 C2 N1 Co1 -179.7(7)
C15 C10 N1 C2 107.1(9)
C11 C10 N1 C2 -76.4(11)
C15 C10 N1 Co1 -72.3(10)
C11 C10 N1 Co1 104.3(8)
C6 C7 N2 C3 -1.8(13)
C8 C7 N2 C3 178.4(8)
C6 C7 N2 Co1 -174.3(7)
C8 C7 N2 Co1 5.9(10)
C4 C3 N2 C7 -0.4(13)
C2 C3 N2 C7 179.9(8)
C4 C3 N2 Co1 171.9(7)
C2 C3 N2 Co1 -7.8(10)
C7 C8 N3 C22 179.2(8)
C9 C8 N3 C22 -0.8(15)
C7 C8 N3 Co1 -2.7(10)
C9 C8 N3 Co1 177.3(8)
C29 C22 N3 C8 -82.0(11)
C23 C22 N3 C8 155.3(8)
C29 C22 N3 Co1 99.9(8)
C23 C22 N3 Co1 -22.8(9)
C7 N2 Co1 N3 -6.0(7)
C3 N2 Co1 N3 -178.6(7)
C7 N2 Co1 N1 179.2(7)
C3 N2 Co1 N1 6.6(7)
C8 N3 Co1 N2 4.8(7)
C22 N3 Co1 N2 -177.0(7)
C8 N3 Co1 N1 22.8(16)
C22 N3 Co1 N1 -158.9(10)
C8 N3 Co1 C28 -177.5(7)
C22 N3 Co1 C28 0.7(7)
C2 N1 Co1 N2 -3.9(6)
C10 N1 Co1 N2 175.5(7)
C2 N1 Co1 N3 -22.1(15)
C10 N1 Co1 N3 157.3(10)
C2 N1 Co1 C28 179.4(6)
C10 N1 Co1 C28 -1.2(8)
C23 C28 Co1 N3 21.4(6)
C27 C28 Co1 N3 149.5(9)
C23 C28 Co1 N1 -164.7(5)
C27 C28 Co1 N1 -36.6(9)
